data_7131476
loop_
_publ_author_name
'Lin, Dezhi'
'Yang, Hongyu'
'Zhang, Xiao'
'Sun, Huaming'
'Zhang, Xuepeng'
'Jian, Yajun'
'Zhang, Weiqiang'
'Liu, Yunfang'
'Gao, Ziwei'

_publ_section_title
;
 Palladium-catalysed Suzuki-Miyaura coupling of
 &#x3b1;,&#x3b2;-unsaturated superactive triazine esters.
;
_journal_issue 32
_journal_name_full 'Chemical communications (Cambridge, England)'
_journal_page_first 4810
_journal_page_last 4813
_journal_paper_doi 10.1039/d3cc00336a
_journal_volume 59
_journal_year 2023
_chemical_formula_moiety 'C14 H13 N3 O4'
_chemical_formula_sum 'C14 H13 N3 O4'
_chemical_formula_weight 287.27
_space_group_crystal_system triclinic
_space_group_IT_number 2
_space_group_name_Hall '-P 1'
_space_group_name_H-M_alt 'P -1'
_atom_sites_solution_hydrogens geom
_atom_sites_solution_primary dual
_audit_creation_date 2021-10-14
_audit_creation_method
;
Olex2 1.3
(compiled 2020.11.12 svn.r5f609507 for OlexSys, GUI svn.r6408)
;
_audit_update_record
;
2023-01-13 deposited with the CCDC.	2023-03-24 downloaded from the CCDC.
;
_cell_angle_alpha 93.171(3)
_cell_angle_beta 96.973(3)
_cell_angle_gamma 104.307(4)
_cell_formula_units_Z 4
_cell_length_a 8.3286(3)
_cell_length_b 11.3682(5)
_cell_length_c 15.5301(5)
_cell_measurement_reflns_used 9657
_cell_measurement_temperature 293(2)
_cell_measurement_theta_max 71.5720
_cell_measurement_theta_min 4.7250
_cell_volume 1408.69(10)
_computing_cell_refinement 'CrysAlisPro 1.171.40.53 (Rigaku OD, 2019)'
_computing_data_collection 'CrysAlisPro 1.171.40.53 (Rigaku OD, 2019)'
_computing_data_reduction 'CrysAlisPro 1.171.40.53 (Rigaku OD, 2019)'
_computing_molecular_graphics 'Olex2 1.3 (Dolomanov et al., 2009)'
_computing_publication_material 'Olex2 1.3 (Dolomanov et al., 2009)'
_computing_structure_refinement 'SHELXL 2018/3 (Sheldrick, 2015)'
_computing_structure_solution 'SHELXT 2018/2 (Sheldrick, 2018)'
_diffrn_ambient_temperature 293(2)
_diffrn_detector 'CCD plate'
_diffrn_detector_area_resol_mean 16.0356
_diffrn_detector_type Eos
_diffrn_measured_fraction_theta_full 1.000
_diffrn_measured_fraction_theta_max 0.989
_diffrn_measurement_details
;
List of Runs (angles in degrees, time in seconds):

  # Type    Start    End  Width  t~exp~   \w     \q     \k     \f   Frames
#--------------------------------------------------------------------------
  1  \w     18.00  91.00   1.00    1.00    --   37.78-125.00  30.00   73
  2  \w     26.00  98.00   1.00    1.00    --   37.78-137.00 -34.00   72
  3  \w     21.00 105.00   1.00    1.00    --   37.78  57.00 120.00   84
  4  \w     19.00 107.00   1.00    1.00    --   37.78  37.00 -90.00   88
  5  \w    -31.00  57.00   1.00    1.00    --   37.78 -37.00 -90.00   88
  6  \w    -30.00  65.00   1.00    1.00    --   37.78 -77.00  30.00   95
  7  \w     11.00 105.00   1.00    1.00    --   37.78  77.00 150.00   94
  8  \w     18.00  91.00   1.00    1.00    --   37.78-125.00   0.00   73
  9  \w     39.00 125.00   1.00    3.31    --  107.59 -45.00 150.00   86
 10  \w     38.00 112.00   1.00    3.31    --  107.59-111.00 -90.00   74
 11  \w     41.00 126.00   1.00    3.31    --  107.59 -61.00 -30.00   85
 12  \w     38.00 112.00   1.00    3.31    --  107.59-111.00 120.00   74
 13  \w     38.00 110.00   1.00    3.31    --  107.59 -94.00 -30.00   72
 14  \w     39.00 125.00   1.00    3.31    --  107.59 -45.00  60.00   86
 15  \w     90.00 174.00   1.00    3.31    --  107.59  61.00 120.00   84
 16  \w     39.00 125.00   1.00    3.31    --  107.59 -45.00 -90.00   86
 17  \w    100.00 178.00   1.00    3.31    --  107.59 111.00  60.00   78
 18  \w     39.00 125.00   1.00    3.31    --  107.59 -45.00 -30.00   86
 19  \w     40.00 134.00   1.00    3.31    --  107.59 -77.00 120.00   94
 20  \w     38.00 177.00   1.00    3.31    --  107.59   0.00  90.00  139
 21  \w     11.00 105.00   1.00    1.00    --   37.78  77.00  30.00   94
 22  \w    -31.00  57.00   1.00    1.00    --   37.78 -37.00-180.00   88
 23  \w     21.00 105.00   1.00    1.00    --   37.78  57.00   0.00   84
 24  \w     -4.00  77.00   1.00    1.00    --   37.78 -99.00 150.00   81
 25  \w     11.00 105.00   1.00    1.00    --   37.78  77.00-150.00   94
 26  \w     11.00 105.00   1.00    1.00    --   37.78  77.00 -60.00   94
 27  \w     21.00 105.00   1.00    1.00    --   37.78  57.00 -60.00   84
 28  \w    -31.00  57.00   1.00    1.00    --   37.78 -37.00  90.00   88
 29  \w     81.00 175.00   1.00    3.31    --  107.59  77.00  60.00   94
 30  \w     81.00 175.00   1.00    3.31    --  107.59  77.00   0.00   94
 31  \w     81.00 175.00   1.00    3.31    --  107.59  77.00 -60.00   94
 32  \w     86.00 178.00   1.00    3.31    --  107.59  30.00-180.00   92
 33  \w     86.00 178.00   1.00    3.31    --  107.59  30.00-150.00   92
 34  \w     81.00 175.00   1.00    3.31    --  107.59  77.00-150.00   94
 35  \w     69.00 178.00   1.00    3.31    --  107.59  15.00 -60.00  109
 36  \w     81.00 175.00   1.00    3.31    --  107.59  77.00  90.00   94
 37  \w     11.00 105.00   1.00    1.00    --   37.78  77.00  90.00   94
 38  \w     19.00 107.00   1.00    1.00    --   37.78  37.00-180.00   88
 39  \w     19.00 107.00   1.00    1.00    --   37.78  37.00  60.00   88
 40  \w     11.00 105.00   1.00    1.00    --   37.78  77.00 -30.00   94
 41  \w     11.00 105.00   1.00    1.00    --   37.78  77.00 -90.00   94
 42  \w     11.00 105.00   1.00    1.00    --   37.78  77.00 120.00   94
 43  \w    -31.00 107.00   1.00    1.00    --   37.78   0.00  30.00  138
 44  \w     19.00 107.00   1.00    1.00    --   37.78  37.00 -60.00   88
 45  \w     81.00 154.00   1.00    3.31    --  107.59  77.00 -30.00   73
;
_diffrn_measurement_device 'four-circle diffractometer'
_diffrn_measurement_device_type 'Xcalibur, Eos, Gemini'
_diffrn_measurement_method '\w scans'
_diffrn_orient_matrix_type 'CrysAlisPro convention (1999,Acta A55,543-557)'
_diffrn_orient_matrix_UB_11 -0.0314572000
_diffrn_orient_matrix_UB_12 -0.0050628000
_diffrn_orient_matrix_UB_13 -0.1001204000
_diffrn_orient_matrix_UB_21 -0.0037859000
_diffrn_orient_matrix_UB_22 0.1349843000
_diffrn_orient_matrix_UB_23 0.0061373000
_diffrn_orient_matrix_UB_31 0.1901594000
_diffrn_orient_matrix_UB_32 0.0383068000
_diffrn_orient_matrix_UB_33 -0.0022391000
_diffrn_radiation_monochromator graphite
_diffrn_radiation_probe x-ray
_diffrn_radiation_type 'Cu K\a'
_diffrn_radiation_wavelength 1.54184
_diffrn_reflns_av_R_equivalents 0.0338
_diffrn_reflns_av_unetI/netI 0.0211
_diffrn_reflns_Laue_measured_fraction_full 1.000
_diffrn_reflns_Laue_measured_fraction_max 0.989
_diffrn_reflns_limit_h_max 10
_diffrn_reflns_limit_h_min -8
_diffrn_reflns_limit_k_max 13
_diffrn_reflns_limit_k_min -13
_diffrn_reflns_limit_l_max 19
_diffrn_reflns_limit_l_min -18
_diffrn_reflns_number 25876
_diffrn_reflns_point_group_measured_fraction_full 1.000
_diffrn_reflns_point_group_measured_fraction_max 0.989
_diffrn_reflns_theta_full 67.684
_diffrn_reflns_theta_max 71.578
_diffrn_reflns_theta_min 4.029
_diffrn_source 'fine-focus sealed X-ray tube'
_diffrn_source_type 'Enhance (Cu) X-ray Source'
_exptl_absorpt_coefficient_mu 0.627
_exptl_absorpt_correction_T_max 1.00000
_exptl_absorpt_correction_T_min 0.63615
_exptl_absorpt_correction_type multi-scan
_exptl_absorpt_process_details
;
CrysAlisPro 1.171.40.53 (Rigaku Oxford Diffraction, 2019)
Empirical absorption correction using spherical harmonics,
 implemented in SCALE3 ABSPACK scaling algorithm.
;
_exptl_crystal_density_diffrn 1.218
_exptl_crystal_F_000 546
_refine_diff_density_max 0.180
_refine_diff_density_min -0.308
_refine_diff_density_rms 0.073
_refine_ls_extinction_method none
_refine_ls_goodness_of_fit_ref 1.028
_refine_ls_hydrogen_treatment constr
_refine_ls_matrix_type full
_refine_ls_number_parameters 378
_refine_ls_number_reflns 5429
_refine_ls_number_restraints 0
_refine_ls_restrained_S_all 1.028
_refine_ls_R_factor_all 0.0542
_refine_ls_R_factor_gt 0.0469
_refine_ls_shift/su_max 0.000
_refine_ls_shift/su_mean 0.000
_refine_ls_structure_factor_coef Fsqd
_refine_ls_weighting_details 'w=1/[\s^2^(Fo^2^)+(0.0684P)^2^+0.2748P] where P=(Fo^2^+2Fc^2^)/3'
_refine_ls_weighting_scheme calc
_refine_ls_wR_factor_gt 0.1210
_refine_ls_wR_factor_ref 0.1287
_reflns_Friedel_coverage 0.000
_reflns_number_gt 4595
_reflns_number_total 5429
_reflns_threshold_expression 'I > 2\s(I)'
_cod_data_source_file d3cc00336a2.cif
_cod_data_source_block exp_17806
_cod_depositor_comments
;
          Adding full bibliography for 7131476.cif.

2025-01-31
Z value and formula fixed to values more according to usual
chemical conventions.                 miguel
;
_cod_original_formula_sum 'C11 H10 N O'
_cod_original_formula_weight 172.20
_cod_original_formula_moiety '0.667(C14 H13 N3 O4)'
_cod_original_formula_units_Z 6
_cod_database_code 7131476
_shelx_shelxl_version_number 2018/3
_shelx_space_group_comment
;
The symmetry employed for this shelxl refinement is uniquely defined
by the following loop, which should always be used as a source of
symmetry information in preference to the above space-group names.
They are only intended as comments.
;
_reflns_odcompleteness_completeness 99.98
_reflns_odcompleteness_iscentric 1
_reflns_odcompleteness_theta 66.97
_olex2_refinement_description
;
1. Fixed Uiso
 At 1.2 times of:
  All C(H) groups
 At 1.5 times of:
  All C(H,H,H) groups
2.a Aromatic/amide H refined with riding coordinates:
 C00G(H00G), C00R(H00R), C00S(H00S), C00T(H00T), C00U(H00U), C00V(H00V),
 C00W(H00W), C00X(H00X), C00Y(H00Y), C00Z(H00Z), C010(H010), C011(H011),
 C014(H014), C1(H1)
2.b Idealised Me refined as rotating group:
 C012(H01G,H01H,H01I), C013(H01A,H01B,H01C), C015(H01D,H01E,H01F), C016(H01J,
 H01K,H01L)
;

loop_
_space_group_symop_operation_xyz
'x, y, z'
'-x, -y, -z'

loop_
_atom_site_label
_atom_site_type_symbol
_atom_site_fract_x
_atom_site_fract_y
_atom_site_fract_z
_atom_site_U_iso_or_equiv
_atom_site_adp_type
_atom_site_occupancy
_atom_site_site_symmetry_order
_atom_site_calc_flag
_atom_site_refinement_flags_posn
_atom_site_refinement_flags_adp
_atom_site_refinement_flags_occupancy
_atom_site_disorder_assembly
_atom_site_disorder_group
O001 O 0.61482(17) 0.36893(11) 0.93730(7) 0.0573(3) Uani 1 1 d . . . . .
O002 O 0.14434(17) 0.38307(10) 0.56575(7) 0.0602(3) Uani 1 1 d . . . . .
O003 O 0.72897(16) 0.74970(11) 0.83859(8) 0.0601(3) Uani 1 1 d . . . . .
O004 O 0.30886(15) 0.78932(10) 0.65862(8) 0.0586(3) Uani 1 1 d . . . . .
O005 O 0.20180(15) 0.55080(11) 0.84635(9) 0.0624(3) Uani 1 1 d . . . . .
O006 O -0.22362(15) 0.58939(11) 0.64898(9) 0.0632(3) Uani 1 1 d . . . . .
O007 O 0.2484(2) 0.34706(12) 0.69779(8) 0.0738(4) Uani 1 1 d . . . . .
N008 N 0.40246(17) 0.45208(11) 0.89147(8) 0.0461(3) Uani 1 1 d . . . . .
O009 O 0.6606(2) 0.30308(12) 0.80685(8) 0.0756(4) Uani 1 1 d . . . . .
N00A N 0.23986(17) 0.58455(12) 0.61453(8) 0.0484(3) Uani 1 1 d . . . . .
N00B N 0.46510(17) 0.64882(11) 0.83992(9) 0.0486(3) Uani 1 1 d . . . . .
N00C N -0.04476(18) 0.47753(11) 0.61027(8) 0.0496(3) Uani 1 1 d . . . . .
N00D N 0.04351(17) 0.68939(11) 0.65552(8) 0.0481(3) Uani 1 1 d . . . . .
N00E N 0.68450(17) 0.55754(12) 0.88613(8) 0.0490(3) Uani 1 1 d . . . . .
C00F C 0.5643(2) 0.46432(13) 0.90126(9) 0.0451(3) Uani 1 1 d . . . . .
C00G C 0.1734(2) 0.16559(13) 0.49682(10) 0.0458(3) Uani 1 1 d . . . . .
H00G H 0.117810 0.215347 0.466277 0.055 Uiso 1 1 calc R U . . .
C00H C 0.18229(19) 0.05394(13) 0.44812(10) 0.0455(3) Uani 1 1 d . . . . .
C00I C 0.6240(2) 0.64778(13) 0.85556(9) 0.0451(3) Uani 1 1 d . . . . .
C00J C 0.1125(2) 0.48775(14) 0.60069(9) 0.0467(4) Uani 1 1 d . . . . .
C00K C 0.1955(2) 0.68378(13) 0.64265(9) 0.0449(3) Uani 1 1 d . . . . .
C00L C -0.0707(2) 0.58373(14) 0.63778(10) 0.0462(3) Uani 1 1 d . . . . .
C00M C 0.7047(2) 0.06511(14) 1.05478(10) 0.0484(3) Uani 1 1 d . . . . .
C00N C 0.3605(2) 0.54887(14) 0.85962(10) 0.0453(3) Uani 1 1 d . . . . .
C00O C 0.2129(2) 0.31497(14) 0.62236(10) 0.0467(3) Uani 1 1 d . . . . .
C00Q C 0.6589(2) 0.28818(14) 0.88168(11) 0.0498(4) Uani 1 1 d . . . . .
C00R C 0.2343(2) 0.20421(14) 0.57848(10) 0.0515(4) Uani 1 1 d . . . . .
H00R H 0.294574 0.158197 0.610085 0.062 Uiso 1 1 calc R U . . .
C00S C 0.6979(2) 0.18606(15) 0.92549(11) 0.0551(4) Uani 1 1 d . . . . .
H00S H 0.738459 0.130622 0.893797 0.066 Uiso 1 1 calc R U . . .
C00T C 0.1176(2) 0.03467(16) 0.36033(11) 0.0559(4) Uani 1 1 d . . . . .
H00T H 0.067574 0.091139 0.334665 0.067 Uiso 1 1 calc R U . . .
C00U C 0.7484(2) -0.03460(16) 1.01749(12) 0.0594(4) Uani 1 1 d . . . . .
H00U H 0.765667 -0.037247 0.959449 0.071 Uiso 1 1 calc R U . . .
C00V C 0.2521(3) -0.03316(16) 0.48516(12) 0.0622(5) Uani 1 1 d . . . . .
H00V H 0.295213 -0.022257 0.543985 0.075 Uiso 1 1 calc R U . . .
C00W C 0.7661(3) -0.12966(17) 1.06628(14) 0.0668(5) Uani 1 1 d . . . . .
H00W H 0.794579 -0.196181 1.040653 0.080 Uiso 1 1 calc R U . . .
C00X C 0.7422(3) -0.12706(17) 1.15211(13) 0.0672(5) Uani 1 1 d . . . . .
H00X H 0.754072 -0.191469 1.184595 0.081 Uiso 1 1 calc R U . . .
C00Y C 0.6807(2) 0.06668(16) 1.14131(11) 0.0587(4) Uani 1 1 d . . . . .
H00Y H 0.650937 0.132416 1.167252 0.070 Uiso 1 1 calc R U . . .
C00Z C 0.1268(3) -0.06736(18) 0.31075(12) 0.0667(5) Uani 1 1 d . . . . .
H00Z H 0.085233 -0.078352 0.251720 0.080 Uiso 1 1 calc R U . . .
C010 C 0.1970(3) -0.15252(18) 0.34821(14) 0.0720(5) Uani 1 1 d . . . . .
H010 H 0.203207 -0.221200 0.314697 0.086 Uiso 1 1 calc R U . . .
C011 C 0.7006(3) -0.02845(18) 1.18963(12) 0.0694(5) Uani 1 1 d . . . . .
H011 H 0.685619 -0.025684 1.248018 0.083 Uiso 1 1 calc R U . . .
C012 C 0.4796(2) 0.7938(2) 0.64852(14) 0.0723(5) Uani 1 1 d . . . . .
H01G H 0.484090 0.761072 0.590786 0.109 Uiso 1 1 calc R U . . .
H01H H 0.523179 0.746405 0.690346 0.109 Uiso 1 1 calc R U . . .
H01I H 0.545417 0.876749 0.657683 0.109 Uiso 1 1 calc R U . . .
C013 C 0.9055(3) 0.7594(2) 0.85355(14) 0.0738(5) Uani 1 1 d . . . . .
H01A H 0.931509 0.699446 0.815415 0.111 Uiso 1 1 calc R U . . .
H01B H 0.937294 0.745896 0.912968 0.111 Uiso 1 1 calc R U . . .
H01C H 0.965710 0.839325 0.842267 0.111 Uiso 1 1 calc R U . . .
C014 C 0.2581(3) -0.13609(18) 0.43550(14) 0.0768(6) Uani 1 1 d . . . . .
H014 H 0.303795 -0.194624 0.461235 0.092 Uiso 1 1 calc R U . . .
C015 C 0.0789(3) 0.4477(2) 0.86780(18) 0.0810(6) Uani 1 1 d . . . . .
H01D H 0.081917 0.376125 0.832832 0.121 Uiso 1 1 calc R U . . .
H01E H -0.030244 0.462042 0.856598 0.121 Uiso 1 1 calc R U . . .
H01F H 0.102999 0.435989 0.928285 0.121 Uiso 1 1 calc R U . . .
C016 C -0.3588(3) 0.4805(2) 0.62822(17) 0.0794(6) Uani 1 1 d . . . . .
H01J H -0.361171 0.448877 0.569343 0.119 Uiso 1 1 calc R U . . .
H01K H -0.463025 0.499680 0.634339 0.119 Uiso 1 1 calc R U . . .
H01L H -0.342024 0.420598 0.667172 0.119 Uiso 1 1 calc R U . . .
C1 C 0.6792(2) 0.16775(14) 1.00695(10) 0.0483(3) Uiso 1 1 d . . . . .
H1 H 0.645465 0.227556 1.038040 0.058 Uiso 1 1 calc R U . . .

loop_
_atom_site_aniso_label
_atom_site_aniso_U_11
_atom_site_aniso_U_22
_atom_site_aniso_U_33
_atom_site_aniso_U_23
_atom_site_aniso_U_13
_atom_site_aniso_U_12
O001 0.0847(9) 0.0559(6) 0.0457(6) 0.0148(5) 0.0154(5) 0.0398(6)
O002 0.0902(9) 0.0532(6) 0.0467(6) -0.0037(5) 0.0005(6) 0.0421(6)
O003 0.0585(7) 0.0527(6) 0.0672(7) 0.0125(5) 0.0123(6) 0.0076(5)
O004 0.0595(7) 0.0490(6) 0.0649(7) 0.0054(5) 0.0092(6) 0.0091(5)
O005 0.0492(7) 0.0621(7) 0.0804(8) 0.0116(6) 0.0095(6) 0.0214(6)
O006 0.0532(7) 0.0599(7) 0.0826(8) 0.0071(6) 0.0198(6) 0.0209(6)
O007 0.1227(12) 0.0607(7) 0.0447(6) 0.0011(5) -0.0015(7) 0.0432(8)
N008 0.0569(8) 0.0424(6) 0.0419(6) 0.0051(5) 0.0101(5) 0.0166(6)
O009 0.1248(13) 0.0673(8) 0.0548(7) 0.0182(6) 0.0367(7) 0.0475(8)
N00A 0.0545(8) 0.0518(7) 0.0441(6) 0.0026(5) 0.0076(5) 0.0233(6)
N00B 0.0541(8) 0.0434(7) 0.0526(7) 0.0087(5) 0.0100(6) 0.0185(6)
N00C 0.0597(9) 0.0420(7) 0.0498(7) 0.0053(5) 0.0063(6) 0.0183(6)
N00D 0.0560(8) 0.0423(6) 0.0504(7) 0.0044(5) 0.0106(6) 0.0192(6)
N00E 0.0521(8) 0.0550(7) 0.0461(7) 0.0097(6) 0.0105(6) 0.0223(6)
C00F 0.0616(10) 0.0456(8) 0.0353(7) 0.0056(6) 0.0106(6) 0.0249(7)
C00G 0.0498(9) 0.0412(7) 0.0517(8) 0.0092(6) 0.0126(6) 0.0178(7)
C00H 0.0470(9) 0.0412(7) 0.0514(8) 0.0046(6) 0.0144(6) 0.0133(6)
C00I 0.0539(9) 0.0429(7) 0.0404(7) 0.0044(6) 0.0109(6) 0.0136(7)
C00J 0.0644(10) 0.0450(8) 0.0370(7) 0.0033(6) 0.0033(6) 0.0277(7)
C00K 0.0530(9) 0.0442(7) 0.0399(7) 0.0071(6) 0.0077(6) 0.0157(7)
C00L 0.0532(9) 0.0461(8) 0.0448(7) 0.0087(6) 0.0100(6) 0.0206(7)
C00M 0.0470(9) 0.0423(8) 0.0546(8) 0.0066(6) 0.0003(7) 0.0116(6)
C00N 0.0510(9) 0.0435(7) 0.0440(7) 0.0022(6) 0.0076(6) 0.0173(7)
C00O 0.0547(9) 0.0423(7) 0.0468(8) 0.0060(6) 0.0086(6) 0.0180(7)
C00Q 0.0559(9) 0.0464(8) 0.0542(9) 0.0097(6) 0.0177(7) 0.0206(7)
C00R 0.0643(10) 0.0443(8) 0.0524(9) 0.0065(6) 0.0071(7) 0.0263(7)
C00S 0.0664(11) 0.0498(9) 0.0602(9) 0.0109(7) 0.0194(8) 0.0295(8)
C00T 0.0600(10) 0.0540(9) 0.0554(9) 0.0033(7) 0.0075(8) 0.0187(8)
C00U 0.0690(11) 0.0538(9) 0.0606(10) 0.0104(7) 0.0093(8) 0.0244(8)
C00V 0.0828(13) 0.0544(9) 0.0567(9) 0.0011(7) 0.0067(9) 0.0335(9)
C00W 0.0788(13) 0.0509(9) 0.0773(12) 0.0094(8) 0.0067(10) 0.0303(9)
C00X 0.0771(13) 0.0513(9) 0.0718(12) 0.0192(8) -0.0068(9) 0.0189(9)
C00Y 0.0753(12) 0.0493(9) 0.0525(9) 0.0047(7) 0.0026(8) 0.0207(8)
C00Z 0.0732(13) 0.0699(11) 0.0545(10) -0.0096(8) 0.0080(8) 0.0175(10)
C010 0.0864(14) 0.0581(11) 0.0754(12) -0.0153(9) 0.0172(10) 0.0276(10)
C011 0.0926(15) 0.0622(11) 0.0527(10) 0.0145(8) -0.0004(9) 0.0217(10)
C012 0.0557(11) 0.0801(13) 0.0766(13) 0.0170(10) 0.0097(9) 0.0062(10)
C013 0.0581(12) 0.0830(14) 0.0745(12) 0.0096(10) 0.0164(9) 0.0033(10)
C014 0.1050(17) 0.0604(11) 0.0774(13) -0.0012(9) 0.0088(11) 0.0479(12)
C015 0.0491(11) 0.0803(14) 0.1136(18) 0.0152(12) 0.0208(11) 0.0107(10)
C016 0.0533(12) 0.0739(13) 0.1118(18) 0.0173(12) 0.0197(11) 0.0118(10)

loop_
_atom_type_symbol
_atom_type_description
_atom_type_scat_dispersion_real
_atom_type_scat_dispersion_imag
_atom_type_scat_source
C C 0.0181 0.0091 'International Tables Vol C Tables 4.2.6.8 and 6.1.1.4'
H H 0.0000 0.0000 'International Tables Vol C Tables 4.2.6.8 and 6.1.1.4'
N N 0.0311 0.0180 'International Tables Vol C Tables 4.2.6.8 and 6.1.1.4'
O O 0.0492 0.0322 'International Tables Vol C Tables 4.2.6.8 and 6.1.1.4'

loop_
_geom_angle_atom_site_label_1
_geom_angle_atom_site_label_2
_geom_angle_atom_site_label_3
_geom_angle
_geom_angle_site_symmetry_1
_geom_angle_site_symmetry_3
_geom_angle_publ_flag
C00Q O001 C00F 116.92(11) . . ?
C00O O002 C00J 117.08(11) . . ?
C00I O003 C013 118.72(14) . . ?
C00K O004 C012 118.83(14) . . ?
C00N O005 C015 118.18(14) . . ?
C00L O006 C016 118.58(14) . . ?
C00F N008 C00N 112.35(13) . . ?
C00J N00A C00K 112.12(13) . . ?
C00I N00B C00N 113.72(13) . . ?
C00J N00C C00L 111.97(14) . . ?
C00K N00D C00L 113.79(13) . . ?
C00F N00E C00I 111.88(13) . . ?
N008 C00F O001 114.67(14) . . ?
N008 C00F N00E 128.97(13) . . ?
N00E C00F O001 116.23(14) . . ?
C00H C00G H00G 116.0 . . ?
C00R C00G H00G 116.0 . . ?
C00R C00G C00H 127.98(14) . . ?
C00T C00H C00G 118.26(14) . . ?
C00V C00H C00G 123.31(15) . . ?
C00V C00H C00T 118.42(15) . . ?
O003 C00I N00E 119.54(14) . . ?
N00B C00I O003 113.68(13) . . ?
N00B C00I N00E 126.78(14) . . ?
N00A C00J O002 116.07(14) . . ?
N00A C00J N00C 129.24(13) . . ?
N00C C00J O002 114.53(14) . . ?
O004 C00K N00A 119.72(14) . . ?
O004 C00K N00D 113.93(13) . . ?
N00D C00K N00A 126.34(15) . . ?
O006 C00L N00C 119.47(15) . . ?
O006 C00L N00D 114.00(13) . . ?
N00D C00L N00C 126.53(15) . . ?
C00U C00M C1 123.60(15) . . ?
C00Y C00M C00U 118.49(15) . . ?
C00Y C00M C1 117.89(14) . . ?
O005 C00N N008 119.74(14) . . ?
O005 C00N N00B 113.99(13) . . ?
N00B C00N N008 126.27(15) . . ?
O002 C00O C00R 112.07(13) . . ?
O007 C00O O002 121.23(14) . . ?
O007 C00O C00R 126.70(14) . . ?
O001 C00Q C00S 112.26(13) . . ?
O009 C00Q O001 121.30(14) . . ?
O009 C00Q C00S 126.43(15) . . ?
C00G C00R C00O 123.84(14) . . ?
C00G C00R H00R 118.1 . . ?
C00O C00R H00R 118.1 . . ?
C00Q C00S H00S 118.0 . . ?
C1 C00S C00Q 124.03(15) . . ?
C1 C00S H00S 118.0 . . ?
C00H C00T H00T 119.6 . . ?
C00Z C00T C00H 120.70(16) . . ?
C00Z C00T H00T 119.6 . . ?
C00M C00U H00U 119.9 . . ?
C00W C00U C00M 120.28(17) . . ?
C00W C00U H00U 119.9 . . ?
C00H C00V H00V 119.7 . . ?
C014 C00V C00H 120.54(17) . . ?
C014 C00V H00V 119.7 . . ?
C00U C00W H00W 119.6 . . ?
C00X C00W C00U 120.73(17) . . ?
C00X C00W H00W 119.6 . . ?
C00W C00X H00X 120.3 . . ?
C00W C00X C011 119.35(16) . . ?
C011 C00X H00X 120.3 . . ?
C00M C00Y H00Y 119.7 . . ?
C011 C00Y C00M 120.64(17) . . ?
C011 C00Y H00Y 119.7 . . ?
C00T C00Z H00Z 119.9 . . ?
C010 C00Z C00T 120.21(18) . . ?
C010 C00Z H00Z 119.9 . . ?
C00Z C010 H010 120.1 . . ?
C00Z C010 C014 119.76(16) . . ?
C014 C010 H010 120.1 . . ?
C00X C011 C00Y 120.50(18) . . ?
C00X C011 H011 119.7 . . ?
C00Y C011 H011 119.7 . . ?
O004 C012 H01G 109.5 . . ?
O004 C012 H01H 109.5 . . ?
O004 C012 H01I 109.5 . . ?
H01G C012 H01H 109.5 . . ?
H01G C012 H01I 109.5 . . ?
H01H C012 H01I 109.5 . . ?
O003 C013 H01A 109.5 . . ?
O003 C013 H01B 109.5 . . ?
O003 C013 H01C 109.5 . . ?
H01A C013 H01B 109.5 . . ?
H01A C013 H01C 109.5 . . ?
H01B C013 H01C 109.5 . . ?
C00V C014 H014 119.8 . . ?
C010 C014 C00V 120.34(18) . . ?
C010 C014 H014 119.8 . . ?
O005 C015 H01D 109.5 . . ?
O005 C015 H01E 109.5 . . ?
O005 C015 H01F 109.5 . . ?
H01D C015 H01E 109.5 . . ?
H01D C015 H01F 109.5 . . ?
H01E C015 H01F 109.5 . . ?
O006 C016 H01J 109.5 . . ?
O006 C016 H01K 109.5 . . ?
O006 C016 H01L 109.5 . . ?
H01J C016 H01K 109.5 . . ?
H01J C016 H01L 109.5 . . ?
H01K C016 H01L 109.5 . . ?
C00M C1 H1 115.9 . . ?
C00S C1 C00M 128.11(15) . . ?
C00S C1 H1 115.9 . . ?

loop_
_geom_bond_atom_site_label_1
_geom_bond_atom_site_label_2
_geom_bond_distance
_geom_bond_site_symmetry_2
_geom_bond_publ_flag
O001 C00F 1.3791(17) . ?
O001 C00Q 1.3707(18) . ?
O002 C00J 1.3784(17) . ?
O002 C00O 1.3674(18) . ?
O003 C00I 1.3288(19) . ?
O003 C013 1.436(2) . ?
O004 C00K 1.3202(19) . ?
O004 C012 1.438(2) . ?
O005 C00N 1.319(2) . ?
O005 C015 1.437(2) . ?
O006 C00L 1.3224(19) . ?
O006 C016 1.443(2) . ?
O007 C00O 1.1867(19) . ?
N008 C00F 1.309(2) . ?
N008 C00N 1.3361(19) . ?
O009 C00Q 1.185(2) . ?
N00A C00J 1.313(2) . ?
N00A C00K 1.3382(19) . ?
N00B C00I 1.319(2) . ?
N00B C00N 1.326(2) . ?
N00C C00J 1.314(2) . ?
N00C C00L 1.3346(19) . ?
N00D C00K 1.321(2) . ?
N00D C00L 1.326(2) . ?
N00E C00F 1.320(2) . ?
N00E C00I 1.3354(19) . ?
C00G H00G 0.9300 . ?
C00G C00H 1.464(2) . ?
C00G C00R 1.316(2) . ?
C00H C00T 1.388(2) . ?
C00H C00V 1.384(2) . ?
C00M C00U 1.391(2) . ?
C00M C00Y 1.382(2) . ?
C00M C1 1.462(2) . ?
C00O C00R 1.459(2) . ?
C00Q C00S 1.462(2) . ?
C00R H00R 0.9300 . ?
C00S H00S 0.9300 . ?
C00S C1 1.315(2) . ?
C00T H00T 0.9300 . ?
C00T C00Z 1.380(2) . ?
C00U H00U 0.9300 . ?
C00U C00W 1.381(2) . ?
C00V H00V 0.9300 . ?
C00V C014 1.380(2) . ?
C00W H00W 0.9300 . ?
C00W C00X 1.371(3) . ?
C00X H00X 0.9300 . ?
C00X C011 1.373(3) . ?
C00Y H00Y 0.9300 . ?
C00Y C011 1.381(2) . ?
C00Z H00Z 0.9300 . ?
C00Z C010 1.370(3) . ?
C010 H010 0.9300 . ?
C010 C014 1.375(3) . ?
C011 H011 0.9300 . ?
C012 H01G 0.9600 . ?
C012 H01H 0.9600 . ?
C012 H01I 0.9600 . ?
C013 H01A 0.9600 . ?
C013 H01B 0.9600 . ?
C013 H01C 0.9600 . ?
C014 H014 0.9300 . ?
C015 H01D 0.9600 . ?
C015 H01E 0.9600 . ?
C015 H01F 0.9600 . ?
C016 H01J 0.9600 . ?
C016 H01K 0.9600 . ?
C016 H01L 0.9600 . ?
C1 H1 0.9300 . ?

loop_
_geom_torsion_atom_site_label_1
_geom_torsion_atom_site_label_2
_geom_torsion_atom_site_label_3
_geom_torsion_atom_site_label_4
_geom_torsion
_geom_torsion_site_symmetry_1
_geom_torsion_site_symmetry_2
_geom_torsion_site_symmetry_3
_geom_torsion_site_symmetry_4
_geom_torsion_publ_flag
O001 C00Q C00S C1 5.5(3) . . . . ?
O002 C00O C00R C00G -9.1(2) . . . . ?
O007 C00O C00R C00G 171.01(19) . . . . ?
O009 C00Q C00S C1 -173.4(2) . . . . ?
C00F O001 C00Q O009 3.3(3) . . . . ?
C00F O001 C00Q C00S -175.64(15) . . . . ?
C00F N008 C00N O005 -179.70(13) . . . . ?
C00F N008 C00N N00B -0.7(2) . . . . ?
C00F N00E C00I O003 178.62(13) . . . . ?
C00F N00E C00I N00B -0.8(2) . . . . ?
C00G C00H C00T C00Z 178.22(16) . . . . ?
C00G C00H C00V C014 -179.39(18) . . . . ?
C00H C00G C00R C00O -177.39(15) . . . . ?
C00H C00T C00Z C010 1.4(3) . . . . ?
C00H C00V C014 C010 0.9(3) . . . . ?
C00I N00B C00N O005 178.25(13) . . . . ?
C00I N00B C00N N008 -0.8(2) . . . . ?
C00I N00E C00F O001 -176.75(12) . . . . ?
C00I N00E C00F N008 -1.1(2) . . . . ?
C00J O002 C00O O007 -2.5(3) . . . . ?
C00J O002 C00O C00R 177.63(14) . . . . ?
C00J N00A C00K O004 -179.16(13) . . . . ?
C00J N00A C00K N00D -0.5(2) . . . . ?
C00J N00C C00L O006 178.64(13) . . . . ?
C00J N00C C00L N00D -0.9(2) . . . . ?
C00K N00A C00J O002 175.61(12) . . . . ?
C00K N00A C00J N00C 0.4(2) . . . . ?
C00K N00D C00L O006 -178.78(13) . . . . ?
C00K N00D C00L N00C 0.7(2) . . . . ?
C00L N00C C00J O002 -175.06(12) . . . . ?
C00L N00C C00J N00A 0.3(2) . . . . ?
C00L N00D C00K O004 178.75(12) . . . . ?
C00L N00D C00K N00A 0.0(2) . . . . ?
C00M C00U C00W C00X -0.4(3) . . . . ?
C00M C00Y C011 C00X -0.9(3) . . . . ?
C00N N008 C00F O001 177.50(12) . . . . ?
C00N N008 C00F N00E 1.8(2) . . . . ?
C00N N00B C00I O003 -177.83(12) . . . . ?
C00N N00B C00I N00E 1.6(2) . . . . ?
C00O O002 C00J N00A 82.93(18) . . . . ?
C00O O002 C00J N00C -101.10(16) . . . . ?
C00Q O001 C00F N008 103.44(16) . . . . ?
C00Q O001 C00F N00E -80.26(18) . . . . ?
C00Q C00S C1 C00M 175.90(16) . . . . ?
C00R C00G C00H C00T -176.16(17) . . . . ?
C00R C00G C00H C00V 3.8(3) . . . . ?
C00T C00H C00V C014 0.5(3) . . . . ?
C00T C00Z C010 C014 0.1(3) . . . . ?
C00U C00M C00Y C011 0.3(3) . . . . ?
C00U C00M C1 C00S -2.7(3) . . . . ?
C00U C00W C00X C011 -0.2(3) . . . . ?
C00V C00H C00T C00Z -1.7(3) . . . . ?
C00W C00X C011 C00Y 0.8(3) . . . . ?
C00Y C00M C00U C00W 0.3(3) . . . . ?
C00Y C00M C1 C00S 178.61(18) . . . . ?
C00Z C010 C014 C00V -1.2(4) . . . . ?
C012 O004 C00K N00A -2.4(2) . . . . ?
C012 O004 C00K N00D 178.76(14) . . . . ?
C013 O003 C00I N00B 179.69(14) . . . . ?
C013 O003 C00I N00E 0.2(2) . . . . ?
C015 O005 C00N N008 0.6(2) . . . . ?
C015 O005 C00N N00B -178.50(16) . . . . ?
C016 O006 C00L N00C -2.0(2) . . . . ?
C016 O006 C00L N00D 177.58(15) . . . . ?
C1 C00M C00U C00W -178.32(17) . . . . ?
C1 C00M C00Y C011 179.07(18) . . . . ?
